data_7702939
loop_
_publ_author_name
'Zhang, Yugang'
'Chen, Lanhua'
'Guan, Jingwen'
'Wang, Xia'
'Wang, Shuao'
'Diwu, Juan'

_publ_section_title
;
 A unique uranyl framework containing uranyl pentamers as secondary
 building units: synthesis, structure, and spectroscopic properties.
;
_journal_issue 12
_journal_name_full 'Dalton transactions (Cambridge, England : 2003)'
_journal_page_first 3676
_journal_page_last 3679
_journal_paper_doi 10.1039/c9dt03871j
_journal_volume 49
_journal_year 2020
_chemical_formula_moiety 'C18 H8 O17 U2, C8 H20 N, C8 H20 N, H10 O5'
_chemical_formula_sum 'C34 H48 N2 O17 U2'
_chemical_formula_weight 1232.78
_chemical_name_common ' compound 2'
_space_group_crystal_system monoclinic
_space_group_IT_number 14
_space_group_name_Hall '-P 2yn'
_space_group_name_H-M_alt 'P 1 21/n 1'
_atom_sites_solution_hydrogens geom
_audit_creation_method SHELXL-2014/7
_audit_update_record
;
2019-09-30 deposited with the CCDC.	2019-11-20 downloaded from the CCDC.
;
_cell_angle_alpha 90
_cell_angle_beta 91.413(4)
_cell_angle_gamma 90
_cell_formula_units_Z 4
_cell_length_a 9.8823(13)
_cell_length_b 15.971(2)
_cell_length_c 27.569(3)
_cell_measurement_reflns_used 8772
_cell_measurement_temperature 298(2)
_cell_measurement_theta_max 27.976
_cell_measurement_theta_min 2.653
_cell_volume 4349.9(9)
_computing_structure_refinement 'SHELXL-2014/7 (Sheldrick, 2014)'
_diffrn_ambient_temperature 298(2)
_diffrn_measured_fraction_theta_full 0.997
_diffrn_measured_fraction_theta_max 0.997
_diffrn_measurement_device_type 'BRUKER apex II'
_diffrn_measurement_method '0.5 wide w/ exposures'
_diffrn_radiation_type MoK\a
_diffrn_radiation_wavelength 0.71073
_diffrn_reflns_av_R_equivalents 0.0660
_diffrn_reflns_av_unetI/netI 0.0290
_diffrn_reflns_Laue_measured_fraction_full 0.997
_diffrn_reflns_Laue_measured_fraction_max 0.997
_diffrn_reflns_limit_h_max 12
_diffrn_reflns_limit_h_min -12
_diffrn_reflns_limit_k_max 20
_diffrn_reflns_limit_k_min -20
_diffrn_reflns_limit_l_max 35
_diffrn_reflns_limit_l_min -35
_diffrn_reflns_number 114640
_diffrn_reflns_point_group_measured_fraction_full 0.997
_diffrn_reflns_point_group_measured_fraction_max 0.997
_diffrn_reflns_theta_full 25.242
_diffrn_reflns_theta_max 27.580
_diffrn_reflns_theta_min 2.424
_diffrn_source 'fine-focus sealed tube'
_exptl_absorpt_coefficient_mu 7.505
_exptl_absorpt_correction_T_max 0.223
_exptl_absorpt_correction_T_min 0.132
_exptl_absorpt_correction_type multi-scan
_exptl_absorpt_process_details 'SADABS, Bruker'
_exptl_crystal_colour yellow
_exptl_crystal_density_diffrn 1.878
_exptl_crystal_description bulk
_exptl_crystal_F_000 2332
_exptl_crystal_size_max 0.3
_exptl_crystal_size_mid 0.3
_exptl_crystal_size_min 0.2
_refine_diff_density_max 3.152
_refine_diff_density_min -1.449
_refine_diff_density_rms 0.197
_refine_ls_extinction_method none
_refine_ls_goodness_of_fit_ref 1.236
_refine_ls_hydrogen_treatment constr
_refine_ls_matrix_type full
_refine_ls_number_parameters 496
_refine_ls_number_reflns 10072
_refine_ls_number_restraints 0
_refine_ls_restrained_S_all 1.236
_refine_ls_R_factor_all 0.0424
_refine_ls_R_factor_gt 0.0371
_refine_ls_shift/su_max 0.059
_refine_ls_shift/su_mean 0.005
_refine_ls_structure_factor_coef Fsqd
_refine_ls_weighting_details 'w=1/[\s^2^(Fo^2^)+(0.1000P)^2^] where P=(Fo^2^+2Fc^2^)/3'
_refine_ls_weighting_scheme calc
_refine_ls_wR_factor_gt 0.1434
_refine_ls_wR_factor_ref 0.1473
_reflns_Friedel_coverage 0.000
_reflns_number_gt 9104
_reflns_number_total 10072
_reflns_threshold_expression 'I > 2\s(I)'
_cod_data_source_file c9dt03871j2.cif
_cod_data_source_block a
_cod_depositor_comments
;
The following automatic conversions were performed:

data item '_exptl_absorpt_correction_type' value 'Multi-scan' was
changed to 'multi-scan' in accordance with the
/home/data/users/saulius/crontab/automatic-downloads/rss-feeds/RSC/lib/dictionaries/cif_core.dic
dictionary named 'cif_core.dic' version 2.4.2 last updated on
2011-04-26.

Automatic conversion script
Id: cif_fix_values 6909 2019-04-08 15:41:33Z antanas 

 Adding full bibliography for 7702938--7702939.cif.
;
_cod_original_sg_symbol_H-M 'P 21/n'
_cod_database_code 7702939
_shelx_shelxl_version_number 2014/7
_shelx_space_group_comment
;
The symmetry employed for this shelxl refinement is uniquely defined
by the following loop, which should always be used as a source of
symmetry information in preference to the above space-group names.
They are only intended as comments.
;

loop_
_space_group_symop_operation_xyz
'x, y, z'
'-x+1/2, y+1/2, -z+1/2'
'-x, -y, -z'
'x-1/2, -y-1/2, z-1/2'

loop_
_atom_site_label
_atom_site_type_symbol
_atom_site_fract_x
_atom_site_fract_y
_atom_site_fract_z
_atom_site_U_iso_or_equiv
_atom_site_adp_type
_atom_site_occupancy
_atom_site_site_symmetry_order
_atom_site_calc_flag
_atom_site_refinement_flags_posn
_atom_site_refinement_flags_adp
U1 U 0.63052(2) 0.73203(2) 0.44875(2) 0.01945(9) Uani 1 1 d . .
U2 U 0.32842(2) 0.79366(2) 0.24276(2) 0.02593(10) Uani 1 1 d . .
O17 O 0.4922(4) 0.6681(3) 0.38255(15) 0.0287(9) Uani 1 1 d . .
O16 O 0.4078(5) 0.5343(3) 0.29923(16) 0.0361(10) Uani 1 1 d . .
O15 O 0.4008(4) 0.6666(3) 0.27521(15) 0.0280(9) Uani 1 1 d . .
O14 O 0.1180(6) 0.3390(3) 0.17416(17) 0.0447(12) Uani 1 1 d . .
O13 O 0.3843(4) 0.7371(3) 0.43788(17) 0.0328(11) Uani 1 1 d . .
O12 O -0.1170(4) 0.7193(3) 0.44803(17) 0.0390(12) Uani 1 1 d . .
O11 O 0.1584(7) 0.7715(3) 0.11479(19) 0.0527(15) Uani 1 1 d . .
O10 O -0.2319(4) 0.6547(3) 0.39200(18) 0.0417(12) Uani 1 1 d . .
O9 O 0.2429(5) 0.6960(4) 0.01847(18) 0.0438(13) Uani 1 1 d . .
O8 O 0.6462(5) 0.8236(3) 0.41363(17) 0.0374(10) Uani 1 1 d . .
O7 O 0.1884(6) 0.4354(3) 0.22573(16) 0.0494(14) Uani 1 1 d . .
O6 O 0.2908(6) 0.7192(3) 0.17293(19) 0.0450(13) Uani 1 1 d . .
C18 C 0.3834(5) 0.6930(4) 0.4000(2) 0.0211(11) Uani 1 1 d . .
O5 O 0.6146(5) 0.6404(3) 0.48405(16) 0.0363(10) Uani 1 1 d . .
O4 O 0.4960(5) 0.8159(4) 0.2251(2) 0.0468(13) Uani 1 1 d . .
C17 C 0.3618(5) 0.6042(4) 0.30132(19) 0.0244(12) Uani 1 1 d . .
O3 O 0.2361(6) 0.8913(3) 0.18083(17) 0.0450(13) Uani 1 1 d . .
H3A H 0.2065 0.8646 0.1575 0.067 Uiso 1 1 calc R U
C16 C 0.2504(5) 0.6674(3) 0.37711(19) 0.0196(10) Uani 1 1 d . .
C15 C 0.1365(6) 0.6035(4) 0.0742(2) 0.0315(14) Uani 1 1 d . .
C14 C 0.1340(7) 0.6665(4) 0.0332(2) 0.0313(13) Uani 1 1 d . .
C13 C 0.2105(7) 0.7124(4) 0.1363(2) 0.0306(14) Uani 1 1 d . .
C12 C 0.0040(6) 0.6091(4) 0.3419(2) 0.0331(14) Uani 1 1 d . .
H12A H -0.0782 0.5880 0.3302 0.040 Uiso 1 1 calc R U
O2 O 0.0240(5) 0.6830(3) 0.01247(16) 0.0400(11) Uani 1 1 d . .
C11 C 0.1765(6) 0.6245(4) 0.1221(2) 0.0263(12) Uani 1 1 d . .
C10 C 0.1518(8) 0.4139(4) 0.1831(2) 0.0390(16) Uani 1 1 d . .
C9 C 0.1329(5) 0.6848(4) 0.4021(2) 0.0249(11) Uani 1 1 d . .
H9A H 0.1376 0.7156 0.4307 0.030 Uiso 1 1 calc R U
C8 C 0.0061(5) 0.6555(4) 0.3837(2) 0.0258(12) Uani 1 1 d . .
C7 C 0.2406(5) 0.6217(3) 0.33354(18) 0.0203(10) Uani 1 1 d . .
C6 C -0.1192(5) 0.6770(4) 0.4094(2) 0.0285(13) Uani 1 1 d . .
C5 C 0.1189(6) 0.5927(4) 0.3168(2) 0.0309(13) Uani 1 1 d . .
H5B H 0.1136 0.5617 0.2882 0.037 Uiso 1 1 calc R U
C4 C 0.1786(7) 0.5606(4) 0.1562(2) 0.0310(13) Uani 1 1 d . .
H4B H 0.2049 0.5730 0.1880 0.037 Uiso 1 1 calc R U
C3 C 0.1432(7) 0.4795(4) 0.1448(2) 0.0331(13) Uani 1 1 d . .
C2 C 0.1098(7) 0.4586(5) 0.0976(2) 0.0419(17) Uani 1 1 d . .
H2A H 0.0904 0.4033 0.0895 0.050 Uiso 1 1 calc R U
O1 O 0.1612(5) 0.7726(3) 0.2601(2) 0.0454(13) Uani 1 1 d . .
C1 C 0.1050(8) 0.5199(5) 0.0621(2) 0.0444(18) Uani 1 1 d . .
H1B H 0.0811 0.5059 0.0303 0.053 Uiso 1 1 calc R U
N1 N 0.8609(6) 0.9686(6) 0.3264(3) 0.063(2) Uani 1 1 d . .
N2 N 0.2624(9) 0.6120(5) 0.5834(3) 0.070(2) Uani 1 1 d . .
C15W C 0.9382(10) 1.0437(8) 0.3149(4) 0.087(4) Uani 1 1 d . .
H15A H 0.9914 1.0453 0.2875 0.105 Uiso 1 1 calc R U
C14W C 0.8954(11) 0.9347(11) 0.3775(4) 0.107(5) Uani 1 1 d . .
H14A H 0.8484 0.8818 0.3809 0.129 Uiso 1 1 calc R U
H14B H 0.8573 0.9731 0.4007 0.129 Uiso 1 1 calc R U
C13W C 0.4968(10) 0.5423(7) 0.5802(4) 0.071(3) Uani 1 1 d . .
H13A H 0.5487 0.4960 0.5928 0.106 Uiso 1 1 calc R U
H13B H 0.4899 0.5383 0.5455 0.106 Uiso 1 1 calc R U
H13C H 0.5407 0.5939 0.5891 0.106 Uiso 1 1 calc R U
C12W C 0.2626(13) 0.6172(7) 0.5298(4) 0.077(3) Uani 1 1 d . .
H12B H 0.3548 0.6272 0.5201 0.093 Uiso 1 1 calc R U
H12C H 0.2095 0.6658 0.5200 0.093 Uiso 1 1 calc R U
C11W C 0.2067(13) 0.5394(9) 0.5007(5) 0.102(4) Uani 1 1 d . .
H11A H 0.2119 0.5501 0.4665 0.153 Uiso 1 1 calc R U
H11B H 0.2600 0.4909 0.5089 0.153 Uiso 1 1 calc R U
H11C H 0.1142 0.5296 0.5089 0.153 Uiso 1 1 calc R U
C10W C 0.3617(15) 0.5404(7) 0.6002(4) 0.094(4) Uani 1 1 d . .
H10A H 0.3710 0.5425 0.6353 0.113 Uiso 1 1 calc R U
H10B H 0.3204 0.4871 0.5918 0.113 Uiso 1 1 calc R U
C9W C 0.7077(10) 0.9797(9) 0.3271(5) 0.102(5) Uani 1 1 d . .
H9WA H 0.6851 1.0210 0.3515 0.122 Uiso 1 1 calc R U
H9WB H 0.6657 0.9271 0.3358 0.122 Uiso 1 1 calc R U
C8W C 0.1306(15) 0.5944(13) 0.6032(6) 0.131(7) Uani 1 1 d . .
H8WA H 0.1389 0.5934 0.6383 0.157 Uiso 1 1 calc R U
H8WB H 0.1014 0.5393 0.5925 0.157 Uiso 1 1 calc R U
C7W C 1.0378(16) 0.9209(15) 0.3919(7) 0.197(13) Uani 1 1 d . .
H7WA H 1.0428 0.8997 0.4245 0.296 Uiso 1 1 calc R U
H7WB H 1.0773 0.8810 0.3704 0.296 Uiso 1 1 calc R U
H7WC H 1.0863 0.9728 0.3903 0.296 Uiso 1 1 calc R U
C6W C 0.3261(14) 0.6941(7) 0.6035(5) 0.090(4) Uani 1 1 d . .
H6WA H 0.4147 0.7015 0.5897 0.108 Uiso 1 1 calc R U
H6WB H 0.2701 0.7411 0.5931 0.108 Uiso 1 1 calc R U
C5W C 0.841(2) 0.8232(16) 0.2927(7) 0.184(11) Uani 1 1 d . .
H5WA H 0.8782 0.7882 0.2681 0.276 Uiso 1 1 calc R U
H5WB H 0.8571 0.7982 0.3239 0.276 Uiso 1 1 calc R U
H5WC H 0.7450 0.8290 0.2869 0.276 Uiso 1 1 calc R U
C4W C 0.9029(18) 0.9034(12) 0.2914(6) 0.134(7) Uani 1 1 d . .
H4WA H 0.9690 0.9150 0.2689 0.161 Uiso 1 1 calc R U
C3W C 0.9305(17) 1.1170(11) 0.3474(6) 0.140(7) Uani 1 1 d . .
H3WA H 0.9862 1.1612 0.3353 0.210 Uiso 1 1 calc R U
H3WB H 0.8384 1.1358 0.3486 0.210 Uiso 1 1 calc R U
H3WC H 0.9620 1.1015 0.3793 0.210 Uiso 1 1 calc R U
C2W C 0.6517(19) 1.0088(17) 0.2764(7) 0.210(13) Uani 1 1 d . .
H2WA H 0.5553 1.0155 0.2775 0.314 Uiso 1 1 calc R U
H2WB H 0.6924 1.0613 0.2680 0.314 Uiso 1 1 calc R U
H2WC H 0.6730 0.9676 0.2524 0.314 Uiso 1 1 calc R U
C1W C 0.3412(17) 0.6951(12) 0.6601(6) 0.139(7) Uani 1 1 d . .
H1WA H 0.3810 0.7472 0.6705 0.209 Uiso 1 1 calc R U
H1WB H 0.2536 0.6892 0.6740 0.209 Uiso 1 1 calc R U
H1WC H 0.3983 0.6496 0.6706 0.209 Uiso 1 1 calc R U
C16W C 0.0306(18) 0.6539(15) 0.5892(7) 0.180(11) Uani 1 1 d . .
H16A H -0.0540 0.6392 0.6033 0.270 Uiso 1 1 calc R U
H16B H 0.0578 0.7085 0.6003 0.270 Uiso 1 1 calc R U
H16C H 0.0203 0.6544 0.5545 0.270 Uiso 1 1 calc R U

loop_
_atom_site_aniso_label
_atom_site_aniso_U_11
_atom_site_aniso_U_22
_atom_site_aniso_U_33
_atom_site_aniso_U_23
_atom_site_aniso_U_13
_atom_site_aniso_U_12
U1 0.01446(13) 0.02459(15) 0.01923(13) -0.00448(7) -0.00116(8) 0.00016(7)
U2 0.03308(15) 0.02225(15) 0.02235(14) -0.00417(8) -0.00163(9) 0.00005(8)
O17 0.0171(19) 0.041(3) 0.028(2) -0.0143(18) 0.0018(15) 0.0007(17)
O16 0.037(2) 0.033(3) 0.038(3) -0.002(2) 0.0083(19) -0.001(2)
O15 0.029(2) 0.026(2) 0.029(2) 0.0021(17) 0.0052(16) 0.0009(17)
O14 0.070(3) 0.030(3) 0.034(3) 0.008(2) -0.011(2) -0.014(2)
O13 0.022(2) 0.049(3) 0.027(2) -0.018(2) -0.0031(17) -0.0004(19)
O12 0.017(2) 0.062(3) 0.038(3) -0.026(2) 0.0000(18) -0.002(2)
O11 0.089(5) 0.027(3) 0.042(3) 0.001(2) -0.020(3) -0.002(3)
O10 0.019(2) 0.065(3) 0.042(3) -0.023(2) 0.0007(17) -0.003(2)
O9 0.040(3) 0.053(3) 0.039(3) 0.024(2) -0.014(2) -0.014(2)
O8 0.032(2) 0.035(3) 0.045(3) 0.009(2) 0.0028(19) -0.003(2)
O7 0.089(4) 0.035(3) 0.023(2) 0.008(2) -0.016(2) -0.017(3)
O6 0.069(4) 0.028(2) 0.037(3) -0.009(2) -0.018(3) 0.002(2)
C18 0.012(2) 0.027(3) 0.024(3) -0.005(2) 0.0006(19) 0.002(2)
O5 0.045(3) 0.035(3) 0.029(2) 0.0041(19) -0.0014(19) -0.002(2)
O4 0.039(3) 0.051(3) 0.052(3) -0.002(3) 0.011(2) -0.011(2)
C17 0.017(2) 0.038(3) 0.018(3) -0.005(2) -0.0002(19) 0.001(2)
O3 0.073(4) 0.026(2) 0.035(3) -0.007(2) -0.017(2) 0.006(2)
C16 0.014(2) 0.020(3) 0.025(3) -0.002(2) -0.0007(19) 0.0012(19)
C15 0.035(3) 0.030(3) 0.029(3) 0.009(2) -0.013(2) -0.010(3)
C14 0.041(3) 0.030(3) 0.022(3) 0.006(2) -0.007(2) -0.008(3)
C13 0.044(4) 0.028(3) 0.020(3) 0.003(2) -0.002(3) -0.004(3)
C12 0.019(3) 0.042(4) 0.038(3) -0.011(3) -0.002(2) -0.005(3)
O2 0.034(2) 0.054(3) 0.031(2) 0.023(2) -0.0082(19) -0.006(2)
C11 0.037(3) 0.025(3) 0.017(2) 0.003(2) -0.004(2) -0.003(2)
C10 0.056(4) 0.035(4) 0.026(3) 0.008(3) -0.011(3) -0.008(3)
C9 0.017(3) 0.032(3) 0.026(3) -0.005(2) 0.001(2) 0.003(2)
C8 0.017(3) 0.031(3) 0.029(3) -0.004(2) -0.001(2) -0.003(2)
C7 0.019(2) 0.022(3) 0.020(2) 0.000(2) 0.0013(19) 0.000(2)
C6 0.015(3) 0.039(3) 0.031(3) -0.007(3) -0.002(2) 0.002(2)
C5 0.028(3) 0.036(3) 0.028(3) -0.013(3) 0.000(2) -0.005(3)
C4 0.048(4) 0.024(3) 0.020(3) 0.004(2) -0.009(2) -0.007(3)
C3 0.049(4) 0.027(3) 0.023(3) 0.004(2) -0.005(2) -0.008(3)
C2 0.057(4) 0.033(4) 0.034(3) 0.003(3) -0.021(3) -0.021(3)
O1 0.040(3) 0.035(3) 0.062(4) 0.005(2) 0.006(3) 0.002(2)
C1 0.068(5) 0.036(4) 0.028(3) 0.006(3) -0.029(3) -0.020(3)
N1 0.033(3) 0.094(6) 0.064(4) 0.031(4) 0.013(3) 0.003(4)
N2 0.101(6) 0.049(4) 0.060(5) 0.000(4) 0.037(4) -0.018(4)
C15W 0.066(6) 0.098(9) 0.099(8) 0.033(7) 0.042(6) -0.003(6)
C14W 0.070(7) 0.159(13) 0.093(8) 0.080(9) 0.019(6) 0.009(8)
C13W 0.076(7) 0.061(6) 0.075(6) -0.001(5) -0.016(5) -0.003(5)
C12W 0.119(9) 0.052(6) 0.062(6) 0.011(5) 0.010(6) 0.013(6)
C11W 0.098(9) 0.099(10) 0.107(10) -0.027(8) -0.024(7) 0.021(8)
C10W 0.161(13) 0.053(6) 0.069(7) 0.017(5) 0.017(7) -0.002(7)
C9W 0.053(6) 0.105(10) 0.146(12) 0.056(9) -0.008(6) 0.011(6)
C8W 0.082(9) 0.161(17) 0.151(14) 0.026(13) 0.062(9) -0.024(11)
C7W 0.117(13) 0.26(3) 0.208(19) 0.18(2) -0.083(13) -0.088(15)
C6W 0.096(9) 0.054(6) 0.122(11) -0.012(7) 0.015(8) -0.010(6)
C5W 0.23(3) 0.20(3) 0.120(15) -0.055(17) -0.019(15) 0.09(2)
C4W 0.147(14) 0.112(13) 0.146(15) -0.035(11) 0.073(12) -0.055(11)
C3W 0.172(16) 0.107(12) 0.146(14) 0.009(11) 0.106(13) -0.020(11)
C2W 0.149(15) 0.29(3) 0.189(18) 0.14(2) -0.065(14) -0.109(18)
C1W 0.103(11) 0.157(16) 0.157(16) -0.077(14) -0.020(11) 0.031(11)
C16W 0.096(12) 0.23(3) 0.22(2) -0.14(2) 0.058(13) -0.064(15)

loop_
_atom_type_symbol
_atom_type_description
_atom_type_scat_dispersion_real
_atom_type_scat_dispersion_imag
_atom_type_scat_source
C C 0.0033 0.0016 'International Tables Vol C Tables 4.2.6.8 and 6.1.1.4'
N N 0.0061 0.0033 'International Tables Vol C Tables 4.2.6.8 and 6.1.1.4'
O O 0.0106 0.0060 'International Tables Vol C Tables 4.2.6.8 and 6.1.1.4'
U U -9.6767 9.6646 'International Tables Vol C Tables 4.2.6.8 and 6.1.1.4'
H H 0.0000 0.0000 'International Tables Vol C Tables 4.2.6.8 and 6.1.1.4'

loop_
_geom_angle_atom_site_label_1
_geom_angle_atom_site_label_2
_geom_angle_atom_site_label_3
_geom_angle
_geom_angle_site_symmetry_1
_geom_angle_site_symmetry_3
O8 U1 O5 179.9(2) . .
O8 U1 O10 90.6(2) . 1_655
O5 U1 O10 89.6(2) . 1_655
O8 U1 O13 90.34(19) . .
O5 U1 O13 89.6(2) . .
O10 U1 O13 120.50(14) 1_655 .
O8 U1 O17 89.54(19) . .
O5 U1 O17 90.53(18) . .
O10 U1 O17 67.87(13) 1_655 .
O13 U1 O17 52.65(13) . .
O8 U1 O9 89.8(2) . 4_676
O5 U1 O9 90.1(2) . 4_676
O10 U1 O9 119.15(15) 1_655 4_676
O13 U1 O9 120.34(15) . 4_676
O17 U1 O9 172.96(14) . 4_676
O8 U1 O2 88.8(2) . 4_676
O5 U1 O2 91.0(2) . 4_676
O10 U1 O2 171.22(14) 1_655 4_676
O13 U1 O2 68.26(14) . 4_676
O17 U1 O2 120.87(13) . 4_676
O9 U1 O2 52.10(15) 4_676 4_676
O8 U1 O12 87.8(2) . 1_655
O5 U1 O12 92.3(2) . 1_655
O10 U1 O12 51.79(14) 1_655 1_655
O13 U1 O12 172.02(14) . 1_655
O17 U1 O12 119.55(13) . 1_655
O9 U1 O12 67.43(16) 4_676 1_655
O2 U1 O12 119.43(14) 4_676 1_655
O8 U1 C18 90.47(19) . .
O5 U1 C18 89.5(2) . .
O10 U1 C18 94.13(15) 1_655 .
O13 U1 C18 26.37(15) . .
O17 U1 C18 26.29(14) . .
O9 U1 C18 146.72(15) 4_676 .
O2 U1 C18 94.63(15) 4_676 .
O12 U1 C18 145.83(14) 1_655 .
O8 U1 C14 88.7(2) . 4_676
O5 U1 C14 91.2(2) . 4_676
O10 U1 C14 145.28(17) 1_655 4_676
O13 U1 C14 94.22(16) . 4_676
O17 U1 C14 146.81(16) . 4_676
O9 U1 C14 26.16(17) 4_676 4_676
O2 U1 C14 25.95(16) 4_676 4_676
O12 U1 C14 93.50(16) 1_655 4_676
C18 U1 C14 120.59(17) . 4_676
O8 U1 C6 87.6(2) . 1_655
O5 U1 C6 92.5(2) . 1_655
O10 U1 C6 25.77(15) 1_655 1_655
O13 U1 C6 146.06(15) . 1_655
O17 U1 C6 93.45(14) . 1_655
O9 U1 C6 93.53(16) 4_676 1_655
O2 U1 C6 145.46(16) 4_676 1_655
O12 U1 C6 26.10(15) 1_655 1_655
C18 U1 C6 119.73(16) . 1_655
C14 U1 C6 119.58(18) 4_676 1_655
O1 U2 O4 179.4(3) . .
O1 U2 O6 89.7(3) . .
O4 U2 O6 90.4(2) . .
O1 U2 O15 90.6(2) . .
O4 U2 O15 90.0(2) . .
O6 U2 O15 84.94(16) . .
O1 U2 O7 90.5(2) . 2
O4 U2 O7 89.1(2) . 2
O6 U2 O7 140.74(17) . 2
O15 U2 O7 134.32(15) . 2
O1 U2 O14 89.2(2) . 2
O4 U2 O14 90.9(2) . 2
O6 U2 O14 165.73(17) . 2
O15 U2 O14 80.85(15) . 2
O7 U2 O14 53.50(15) 2 2
O1 U2 O3 88.6(2) . .
O4 U2 O3 90.9(2) . .
O6 U2 O3 72.35(17) . .
O15 U2 O3 157.28(15) . .
O7 U2 O3 68.40(15) 2 .
O14 U2 O3 121.83(15) 2 .
O1 U2 C10 89.0(2) . 2
O4 U2 C10 90.8(2) . 2
O6 U2 C10 167.44(19) . 2
O15 U2 C10 107.56(17) . 2
O7 U2 C10 26.82(17) 2 2
O14 U2 C10 26.71(18) 2 2
O3 U2 C10 95.13(18) . 2
C18 O17 U1 92.8(3) . .
C17 O15 U2 142.5(4) . .
C10 O14 U2 92.7(4) . 2_545
C18 O13 U1 94.0(3) . .
C6 O12 U1 93.1(3) . 1_455
C6 O10 U1 96.6(4) . 1_455
C14 O9 U1 93.0(4) . 4_575
C10 O7 U2 93.4(4) . 2_545
C13 O6 U2 142.9(5) . .
O17 C18 O13 120.5(5) . .
O17 C18 C16 120.2(5) . .
O13 C18 C16 119.3(5) . .
O17 C18 U1 60.9(3) . .
O13 C18 U1 59.6(3) . .
C16 C18 U1 175.6(4) . .
O16 C17 O15 124.6(5) . .
O16 C17 C7 119.7(5) . .
O15 C17 C7 115.5(5) . .
U2 O3 H3A 109.5 . .
C9 C16 C7 119.0(5) . .
C9 C16 C18 118.0(5) . .
C7 C16 C18 122.8(5) . .
C1 C15 C11 120.2(5) . .
C1 C15 C14 116.9(5) . .
C11 C15 C14 122.7(5) . .
O2 C14 O9 121.4(6) . .
O2 C14 C15 118.8(6) . .
O9 C14 C15 119.5(6) . .
O2 C14 U1 60.6(3) . 4_575
O9 C14 U1 60.8(3) . 4_575
C15 C14 U1 173.2(5) . 4_575
O11 C13 O6 124.4(6) . .
O11 C13 C11 120.6(6) . .
O6 C13 C11 114.8(5) . .
C5 C12 C8 122.3(5) . .
C5 C12 H12A 118.9 . .
C8 C12 H12A 118.9 . .
C14 O2 U1 93.4(4) . 4_575
C4 C11 C15 117.3(5) . .
C4 C11 C13 120.9(5) . .
C15 C11 C13 121.8(5) . .
O14 C10 O7 120.3(6) . .
O14 C10 C3 121.2(6) . .
O7 C10 C3 118.4(6) . .
O14 C10 U2 60.6(3) . 2_545
O7 C10 U2 59.8(3) . 2_545
C3 C10 U2 178.3(5) . 2_545
C16 C9 C8 119.9(5) . .
C16 C9 H9A 120.1 . .
C8 C9 H9A 120.1 . .
C12 C8 C9 118.2(5) . .
C12 C8 C6 122.1(5) . .
C9 C8 C6 119.7(5) . .
C5 C7 C16 120.6(5) . .
C5 C7 C17 116.0(5) . .
C16 C7 C17 123.3(5) . .
O12 C6 O10 118.1(5) . .
O12 C6 C8 122.0(5) . .
O10 C6 C8 119.9(5) . .
O12 C6 U1 60.8(3) . 1_455
O10 C6 U1 57.6(3) . 1_455
C8 C6 U1 172.8(4) . 1_455
C12 C5 C7 120.0(6) . .
C12 C5 H5B 120.0 . .
C7 C5 H5B 120.0 . .
C11 C4 C3 122.5(5) . .
C11 C4 H4B 118.7 . .
C3 C4 H4B 118.8 . .
C4 C3 C2 119.9(6) . .
C4 C3 C10 119.4(5) . .
C2 C3 C10 120.5(6) . .
C1 C2 C3 120.0(6) . .
C1 C2 H2A 120.0 . .
C3 C2 H2A 120.0 . .
C2 C1 C15 119.9(6) . .
C2 C1 H1B 120.0 . .
C15 C1 H1B 120.0 . .
C15W N1 C9W 115.6(8) . .
C15W N1 C14W 112.6(9) . .
C9W N1 C14W 103.1(7) . .
C15W N1 C4W 106.1(9) . .
C9W N1 C4W 112.5(11) . .
C14W N1 C4W 106.8(12) . .
C12W N2 C8W 114.2(11) . .
C12W N2 C6W 107.4(8) . .
C8W N2 C6W 112.9(11) . .
C12W N2 C10W 108.7(8) . .
C8W N2 C10W 108.0(11) . .
C6W N2 C10W 105.4(9) . .
C3W C15W N1 118.8(9) . .
C3W C15W H15A 120.6 . .
N1 C15W H15A 120.6 . .
N1 C14W C7W 119.3(10) . .
N1 C14W H14A 107.5 . .
C7W C14W H14A 107.5 . .
N1 C14W H14B 107.5 . .
C7W C14W H14B 107.5 . .
H14A C14W H14B 107.0 . .
C10W C13W H13A 109.5 . .
C10W C13W H13B 109.5 . .
H13A C13W H13B 109.5 . .
C10W C13W H13C 109.5 . .
H13A C13W H13C 109.5 . .
H13B C13W H13C 109.5 . .
N2 C12W C11W 117.1(10) . .
N2 C12W H12B 108.0 . .
C11W C12W H12B 108.0 . .
N2 C12W H12C 108.0 . .
C11W C12W H12C 108.0 . .
H12B C12W H12C 107.3 . .
C12W C11W H11A 109.5 . .
C12W C11W H11B 109.5 . .
H11A C11W H11B 109.5 . .
C12W C11W H11C 109.5 . .
H11A C11W H11C 109.5 . .
H11B C11W H11C 109.5 . .
C13W C10W N2 116.4(9) . .
C13W C10W H10A 108.2 . .
N2 C10W H10A 108.2 . .
C13W C10W H10B 108.2 . .
N2 C10W H10B 108.2 . .
H10A C10W H10B 107.3 . .
N1 C9W C2W 110.7(11) . .
N1 C9W H9WA 109.5 . .
C2W C9W H9WA 109.5 . .
N1 C9W H9WB 109.5 . .
C2W C9W H9WB 109.5 . .
H9WA C9W H9WB 108.1 . .
N2 C8W C16W 113.2(15) . .
N2 C8W H8WA 108.9 . .
C16W C8W H8WA 108.9 . .
N2 C8W H8WB 108.9 . .
C16W C8W H8WB 108.9 . .
H8WA C8W H8WB 107.8 . .
C14W C7W H7WA 109.5 . .
C14W C7W H7WB 109.5 . .
H7WA C7W H7WB 109.5 . .
C14W C7W H7WC 109.5 . .
H7WA C7W H7WC 109.5 . .
H7WB C7W H7WC 109.5 . .
C1W C6W N2 113.1(11) . .
C1W C6W H6WA 108.9 . .
N2 C6W H6WA 109.0 . .
C1W C6W H6WB 109.0 . .
N2 C6W H6WB 109.0 . .
H6WA C6W H6WB 107.8 . .
C4W C5W H5WA 109.5 . .
C4W C5W H5WB 109.5 . .
H5WA C5W H5WB 109.5 . .
C4W C5W H5WC 109.5 . .
H5WA C5W H5WC 109.5 . .
H5WB C5W H5WC 109.5 . .
C5W C4W N1 119.2(14) . .
C5W C4W H4WA 120.4 . .
N1 C4W H4WA 120.4 . .
C15W C3W H3WA 109.5 . .
C15W C3W H3WB 109.5 . .
H3WA C3W H3WB 109.5 . .
C15W C3W H3WC 109.5 . .
H3WA C3W H3WC 109.5 . .
H3WB C3W H3WC 109.5 . .
C9W C2W H2WA 109.5 . .
C9W C2W H2WB 109.5 . .
H2WA C2W H2WB 109.5 . .
C9W C2W H2WC 109.5 . .
H2WA C2W H2WC 109.5 . .
H2WB C2W H2WC 109.5 . .
C6W C1W H1WA 109.5 . .
C6W C1W H1WB 109.5 . .
H1WA C1W H1WB 109.5 . .
C6W C1W H1WC 109.5 . .
H1WA C1W H1WC 109.5 . .
H1WB C1W H1WC 109.5 . .
C8W C16W H16A 109.5 . .
C8W C16W H16B 109.5 . .
H16A C16W H16B 109.5 . .
C8W C16W H16C 109.5 . .
H16A C16W H16C 109.5 . .
H16B C16W H16C 109.5 . .

loop_
_geom_bond_atom_site_label_1
_geom_bond_atom_site_label_2
_geom_bond_distance
_geom_bond_site_symmetry_2
U1 O8 1.763(5) .
U1 O5 1.767(5) .
U1 O10 2.434(5) 1_655
U1 O13 2.445(4) .
U1 O17 2.474(4) .
U1 O9 2.479(5) 4_676
U1 O2 2.475(4) 4_676
U1 O12 2.504(4) 1_655
U1 C18 2.828(5) .
U1 C14 2.835(6) 4_676
U1 C6 2.864(6) 1_655
U2 O1 1.763(5) .
U2 O4 1.773(5) .
U2 O6 2.286(5) .
U2 O15 2.324(4) .
U2 O7 2.432(5) 2
U2 O14 2.448(5) 2
U2 O3 2.470(5) .
U2 C10 2.808(6) 2
O17 C18 1.254(6) .
O16 C17 1.208(8) .
O15 C17 1.293(7) .
O14 C10 1.263(8) .
O14 U2 2.448(5) 2_545
O13 C18 1.259(7) .
O12 C6 1.262(7) .
O12 U1 2.504(4) 1_455
O11 C13 1.222(8) .
O10 C6 1.254(7) .
O10 U1 2.434(5) 1_455
O9 C14 1.252(8) .
O9 U1 2.479(5) 4_575
O7 C10 1.269(8) .
O7 U2 2.432(5) 2_545
O6 C13 1.273(8) .
C18 C16 1.500(7) .
C17 C7 1.535(7) .
O3 H3A 0.8200 .
C16 C9 1.392(7) .
C16 C7 1.407(7) .
C15 C1 1.409(9) .
C15 C11 1.408(8) .
C15 C14 1.515(8) .
C14 O2 1.243(8) .
C14 U1 2.835(6) 4_575
C13 C11 1.493(9) .
C12 C5 1.370(8) .
C12 C8 1.371(8) .
C12 H12A 0.9300 .
O2 U1 2.475(4) 4_575
C11 C4 1.389(8) .
C10 C3 1.490(9) .
C10 U2 2.808(6) 2_545
C9 C8 1.419(8) .
C9 H9A 0.9300 .
C8 C6 1.480(8) .
C7 C5 1.359(8) .
C6 U1 2.864(6) 1_455
C5 H5B 0.9300 .
C4 C3 1.376(9) .
C4 H4B 0.9300 .
C3 C2 1.375(8) .
C2 C1 1.384(9) .
C2 H2A 0.9300 .
C1 H1B 0.9300 .
N1 C15W 1.461(13) .
N1 C9W 1.525(12) .
N1 C14W 1.538(12) .
N1 C4W 1.486(18) .
N2 C12W 1.480(12) .
N2 C8W 1.452(14) .
N2 C6W 1.552(14) .
N2 C10W 1.569(15) .
C15W C3W 1.477(19) .
C15W H15A 0.9300 .
C14W C7W 1.469(17) .
C14W H14A 0.9700 .
C14W H14B 0.9700 .
C13W C10W 1.457(16) .
C13W H13A 0.9600 .
C13W H13B 0.9600 .
C13W H13C 0.9600 .
C12W C11W 1.572(16) .
C12W H12B 0.9700 .
C12W H12C 0.9700 .
C11W H11A 0.9600 .
C11W H11B 0.9600 .
C11W H11C 0.9600 .
C10W H10A 0.9700 .
C10W H10B 0.9700 .
C9W C2W 1.563(17) .
C9W H9WA 0.9700 .
C9W H9WB 0.9700 .
C8W C16W 1.42(3) .
C8W H8WA 0.9700 .
C8W H8WB 0.9700 .
C7W H7WA 0.9600 .
C7W H7WB 0.9600 .
C7W H7WC 0.9600 .
C6W C1W 1.565(19) .
C6W H6WA 0.9700 .
C6W H6WB 0.9700 .
C5W C4W 1.42(3) .
C5W H5WA 0.9600 .
C5W H5WB 0.9600 .
C5W H5WC 0.9600 .
C4W H4WA 0.9300 .
C3W H3WA 0.9600 .
C3W H3WB 0.9600 .
C3W H3WC 0.9600 .
C2W H2WA 0.9600 .
C2W H2WB 0.9600 .
C2W H2WC 0.9600 .
C1W H1WA 0.9600 .
C1W H1WB 0.9600 .
C1W H1WC 0.9600 .
C16W H16A 0.9600 .
C16W H16B 0.9600 .
C16W H16C 0.9600 .
